data_4514031
loop_
_publ_author_name
'Kalvet, Indrek'
'Guo, Qianqian'
'Tizzard, Graham J.'
'Schoenebeck, Franziska'

_publ_section_title
;
 When Weaker Can Be Tougher: The Role of Oxidation State (I) in P- vs
 N-Ligand-Derived Ni-Catalyzed Trifluoromethylthiolation of Aryl Halides.
;
_journal_issue 3
_journal_name_full 'ACS catalysis'
_journal_page_first 2126
_journal_page_last 2132
_journal_paper_doi 10.1021/acscatal.6b03344
_journal_volume 7
_journal_year 2017
_chemical_formula_moiety 'C34 H28 Fe I2 Ni P2, C6 H6'
_chemical_formula_sum 'C40 H34 Fe I2 Ni P2'
_chemical_formula_weight 944.97
_space_group_crystal_system triclinic
_space_group_IT_number 2
_space_group_name_Hall '-P 1'
_space_group_name_H-M_alt 'P -1'
_symmetry_space_group_name_Hall '-P 1'
_symmetry_space_group_name_H-M 'P -1'
_atom_sites_solution_hydrogens geom
_atom_sites_solution_primary direct
_audit_creation_date 2016-02-17
_audit_creation_method
;
Olex2 1.2-alpha
(compiled 2016.02.16 svn.r3264 for OlexSys, GUI svn.r5155)
;
_cell_angle_alpha 91.917(3)
_cell_angle_beta 99.127(4)
_cell_angle_gamma 94.971(2)
_cell_formula_units_Z 2
_cell_length_a 8.9532(2)
_cell_length_b 10.0303(3)
_cell_length_c 20.4331(11)
_cell_measurement_reflns_used 7658
_cell_measurement_temperature 100(2)
_cell_measurement_theta_max 29.5390
_cell_measurement_theta_min 2.0610
_cell_volume 1802.83(12)
_computing_cell_refinement 'CrysAlisPro 1.171.38.41 (Rigaku OD, 2015)'
_computing_data_collection 'CrystalClear-SM Expert 3.1 b27 (Rigaku, 2013)'
_computing_data_reduction 'CrysAlisPro 1.171.38.41 (Rigaku OD, 2015)'
_computing_molecular_graphics 'Olex2 (Dolomanov et al., 2009)'
_computing_publication_material 'Olex2 (Dolomanov et al., 2009)'
_computing_structure_refinement 'ShelXL (Sheldrick, 2015)'
_computing_structure_solution 'ShelXT (Sheldrick, 2015)'
_diffrn_ambient_temperature 100(2)
_diffrn_detector 'CCD area detector'
_diffrn_detector_area_resol_mean 28.5714
_diffrn_detector_type 'Rigaku HG Saturn724+ (2x2 bin mode)'
_diffrn_measured_fraction_theta_full 0.999
_diffrn_measured_fraction_theta_max 0.990
_diffrn_measurement_details
;
List of Runs (angles in degrees, time in seconds):

  # Type    Start    End  Width  t~exp~   \w     \q     \k     \f   Frames
--------------------------------------------------------------------------
  1  \w   -106.00  74.00   1.00    7.00    --  -16.00   0.00 -60.00  180
  2  \w    -69.00  23.00   1.00    7.00    --  -16.00 -72.00  60.00   92
  3  \w    -54.00  23.00   1.00    7.00    --  -16.00 -72.00-120.00   77
  4  \w    -28.00  74.00   1.00    7.00    --  -16.00  72.00-180.00  102
  5  \w    -25.00  -1.00   1.00    7.00    --  -16.00  54.00   0.00   24
  6  \w    -32.00  46.00   1.00    7.00    --  -16.00  72.00 -60.00   78
;
_diffrn_measurement_device 'four-circle \k goniometer'
_diffrn_measurement_device_type
'Rigaku FRE+ equipped with HF Varimax confocal mirrors and an AFC12 goniometer and HG Saturn 724+ detector'
_diffrn_measurement_method 'profile data from \w-scans'
_diffrn_measurement_specimen_support 'MiTeGen MicroLoop'
_diffrn_orient_matrix_type 'CrysAlisPro convention (1999,Acta A55,543-557)'
_diffrn_orient_matrix_UB_11 0.0036738000
_diffrn_orient_matrix_UB_12 -0.0058659000
_diffrn_orient_matrix_UB_13 0.0347039000
_diffrn_orient_matrix_UB_21 0.0107700000
_diffrn_orient_matrix_UB_22 0.0707743000
_diffrn_orient_matrix_UB_23 0.0047015000
_diffrn_orient_matrix_UB_31 -0.0797818000
_diffrn_orient_matrix_UB_32 0.0025944000
_diffrn_orient_matrix_UB_33 -0.0035349000
_diffrn_radiation_collimation 0.2
_diffrn_radiation_monochromator 'Confocal mirrors, HF Varimax'
_diffrn_radiation_probe x-ray
_diffrn_radiation_type MoK\a
_diffrn_radiation_wavelength 0.71073
_diffrn_reflns_av_unetI/netI 0.0257
_diffrn_reflns_Laue_measured_fraction_full 0.999
_diffrn_reflns_Laue_measured_fraction_max 0.990
_diffrn_reflns_limit_h_max 11
_diffrn_reflns_limit_h_min -11
_diffrn_reflns_limit_k_max 13
_diffrn_reflns_limit_k_min -13
_diffrn_reflns_limit_l_max 25
_diffrn_reflns_limit_l_min -26
_diffrn_reflns_number 9996
_diffrn_reflns_point_group_measured_fraction_full 0.999
_diffrn_reflns_point_group_measured_fraction_max 0.990
_diffrn_reflns_theta_full 25.242
_diffrn_reflns_theta_max 27.484
_diffrn_reflns_theta_min 2.314
_diffrn_source 'Rotating Anode'
_diffrn_source_current 55.0
_diffrn_source_power 2.475
_diffrn_source_target Mo
_diffrn_source_type 'Rigaku FRE+'
_diffrn_source_voltage 45.0
_exptl_absorpt_coefficient_mu 2.754
_exptl_absorpt_correction_T_max 1.00000
_exptl_absorpt_correction_T_min 0.95223
_exptl_absorpt_correction_type multi-scan
_exptl_absorpt_process_details
'CrysAlisPro 1.171.38.41 (Rigaku Oxford Diffraction, 2015) Empirical absorption correction using spherical harmonics, implemented in SCALE3 ABSPACK scaling algorithm.'
_exptl_crystal_colour orange
_exptl_crystal_colour_primary orange
_exptl_crystal_density_diffrn 1.741
_exptl_crystal_description block
_exptl_crystal_F_000 928
_exptl_crystal_recrystallization_method 'The material was recrystallised from benzene by vapour diffusion with hexane'
_exptl_crystal_size_max 0.07
_exptl_crystal_size_mid 0.05
_exptl_crystal_size_min 0.03
_refine_diff_density_max 3.023
_refine_diff_density_min -0.982
_refine_diff_density_rms 0.145
_refine_ls_extinction_method none
_refine_ls_goodness_of_fit_ref 1.071
_refine_ls_hydrogen_treatment constr
_refine_ls_matrix_type full
_refine_ls_number_parameters 416
_refine_ls_number_reflns 9996
_refine_ls_number_restraints 0
_refine_ls_restrained_S_all 1.071
_refine_ls_R_factor_all 0.0454
_refine_ls_R_factor_gt 0.0415
_refine_ls_shift/su_max 0.001
_refine_ls_shift/su_mean 0.000
_refine_ls_structure_factor_coef Fsqd
_refine_ls_weighting_details 'w=1/[\s^2^(Fo^2^)+(0.0230P)^2^+11.9220P] where P=(Fo^2^+2Fc^2^)/3'
_refine_ls_weighting_scheme calc
_refine_ls_wR_factor_gt 0.0863
_refine_ls_wR_factor_ref 0.0878
_reflns_Friedel_coverage 0.000
_reflns_number_gt 9386
_reflns_number_total 9996
_reflns_threshold_expression 'I > 2\s(I)'
_cod_data_source_file cs6b03344_si_006.cif
_cod_data_source_block 2016gjt0006z_twin1_hklf4
_cod_depositor_comments
;Adding full bibliography for 4514030--4514031.cif.

 Adding full bibliography for 4514030--4514061.cif.
;
_cod_database_code 4514031
_chemical_oxdiff_formula 'C34 H28 P2 Fe1 Ni1 I1'
_shelx_space_group_comment
;
The symmetry employed for this shelxl refinement is uniquely defined
by the following loop, which should always be used as a source of
symmetry information in preference to the above space-group names.
They are only intended as comments.
;
_olex2_refinement_description
;
1. Twinned data refinement
 Scales: 0.5404(7) 0.4596(7)
2. Fixed Uiso
 At 1.2 times of:
  All C(H) groups
3.a Aromatic/amide H refined with riding coordinates:
 C2(H2), C3(H3), C4(H4), C5(H5), C7(H7), C8(H8), C9(H9), C10(H10), C12(H12),
 C13(H13), C14(H14), C15(H15), C16(H16), C18(H18), C19(H19), C20(H20), C21(H21),
  C22(H22), C24(H24), C25(H25), C26(H26), C27(H27), C28(H28), C30(H30),
 C31(H31), C32(H32), C33(H33), C34(H34), C101(H101), C102(H102), C103(H103),
 C104(H104), C105(H105), C106(H106)
;
_shelx_shelxl_version_number 2014/7
_olex2_date_sample_data_collection 2016-02-10
_olex2_date_sample_submission 2016-02-03
_olex2_diffrn_ambient_temperature_device 'Oxford Cryosystems'
_olex2_exptl_crystal_mounting_method 'The crystal was mounted on a MITIGEN holder in perfluoroether oil'
_olex2_submission_original_sample_id IK_N643(Bz/Hex)
_olex2_submission_special_instructions 'No special instructions were received'
_oxdiff_exptl_absorpt_empirical_details
;
Empirical correction (ABSPACK) includes:
- Absorption correction using spherical harmonics
- Frame scaling
;
_oxdiff_exptl_absorpt_empirical_full_max 1.259
_oxdiff_exptl_absorpt_empirical_full_min 0.861
_oxdiff_twin_integration_method simultaneous
_oxdiff_twin_items 2
_twin_special_details
;
Component 2 rotated by 179.9936\% 
 around [0.00 0.00 1.00] (reciprocal) or [0.35 0.09 0.93] (direct)
;

loop_
_space_group_symop_operation_xyz
'x, y, z'
'-x, -y, -z'

loop_
_atom_site_label
_atom_site_type_symbol
_atom_site_fract_x
_atom_site_fract_y
_atom_site_fract_z
_atom_site_U_iso_or_equiv
_atom_site_adp_type
_atom_site_occupancy
_atom_site_site_symmetry_order
_atom_site_calc_flag
_atom_site_refinement_flags_posn
I1 I 0.02895(4) 0.39050(4) 0.71491(2) 0.01798(9) Uani 1 1 d .
I2 I 0.17750(5) -0.02679(4) 0.70407(2) 0.02403(10) Uani 1 1 d .
Ni1 Ni 0.22792(8) 0.22569(7) 0.71099(4) 0.01584(15) Uani 1 1 d .
Fe1 Fe 0.53191(9) 0.56589(8) 0.73704(4) 0.01424(17) Uani 1 1 d .
P1 P 0.35010(17) 0.30878(15) 0.62775(8) 0.0150(3) Uani 1 1 d .
P2 P 0.40423(17) 0.27511(15) 0.80456(8) 0.0140(3) Uani 1 1 d .
C1 C 0.4474(7) 0.4738(5) 0.6457(3) 0.0159(12) Uani 1 1 d .
C2 C 0.6080(7) 0.5104(6) 0.6515(3) 0.0172(12) Uani 1 1 d .
H2 H 0.6830 0.4504 0.6475 0.021 Uiso 1 1 calc R
C3 C 0.6358(7) 0.6510(6) 0.6641(3) 0.0212(13) Uani 1 1 d .
H3 H 0.7324 0.7012 0.6703 0.025 Uiso 1 1 calc R
C4 C 0.4933(7) 0.7040(6) 0.6659(3) 0.0192(13) Uani 1 1 d .
H4 H 0.4781 0.7956 0.6730 0.023 Uiso 1 1 calc R
C5 C 0.3778(7) 0.5942(6) 0.6552(3) 0.0168(12) Uani 1 1 d .
H5 H 0.2723 0.6004 0.6546 0.020 Uiso 1 1 calc R
C6 C 0.4971(7) 0.4435(6) 0.8122(3) 0.0160(12) Uani 1 1 d .
C7 C 0.4134(7) 0.5583(6) 0.8136(3) 0.0168(12) Uani 1 1 d .
H7 H 0.3061 0.5571 0.8095 0.020 Uiso 1 1 calc R
C8 C 0.5176(7) 0.6737(6) 0.8223(3) 0.0220(13) Uani 1 1 d .
H8 H 0.4927 0.7636 0.8258 0.026 Uiso 1 1 calc R
C9 C 0.6644(7) 0.6331(6) 0.8247(3) 0.0230(14) Uani 1 1 d .
H9 H 0.7554 0.6913 0.8295 0.028 Uiso 1 1 calc R
C10 C 0.6551(7) 0.4903(6) 0.8188(3) 0.0196(12) Uani 1 1 d .
H10 H 0.7376 0.4366 0.8192 0.024 Uiso 1 1 calc R
C11 C 0.2153(6) 0.3250(6) 0.5519(3) 0.0161(12) Uani 1 1 d .
C12 C 0.2175(7) 0.4371(6) 0.5144(3) 0.0193(13) Uani 1 1 d .
H12 H 0.2840 0.5143 0.5303 0.023 Uiso 1 1 calc R
C13 C 0.1236(7) 0.4376(7) 0.4538(3) 0.0226(14) Uani 1 1 d .
H13 H 0.1235 0.5157 0.4287 0.027 Uiso 1 1 calc R
C14 C 0.0288(7) 0.3227(7) 0.4295(3) 0.0229(14) Uani 1 1 d .
H14 H -0.0329 0.3213 0.3871 0.027 Uiso 1 1 calc R
C15 C 0.0247(7) 0.2113(7) 0.4672(3) 0.0237(14) Uani 1 1 d .
H15 H -0.0405 0.1334 0.4510 0.028 Uiso 1 1 calc R
C16 C 0.1164(7) 0.2130(6) 0.5292(3) 0.0180(12) Uani 1 1 d .
H16 H 0.1111 0.1375 0.5558 0.022 Uiso 1 1 calc R
C17 C 0.4892(7) 0.2132(6) 0.5947(3) 0.0183(12) Uani 1 1 d .
C18 C 0.5349(7) 0.0979(7) 0.6237(3) 0.0258(14) Uani 1 1 d .
H18 H 0.4944 0.0671 0.6613 0.031 Uiso 1 1 calc R
C19 C 0.6414(8) 0.0268(7) 0.5973(4) 0.0350(18) Uani 1 1 d .
H19 H 0.6734 -0.0525 0.6171 0.042 Uiso 1 1 calc R
C20 C 0.6996(8) 0.0714(7) 0.5429(4) 0.0302(16) Uani 1 1 d .
H20 H 0.7719 0.0229 0.5253 0.036 Uiso 1 1 calc R
C21 C 0.6530(8) 0.1881(7) 0.5132(4) 0.0287(15) Uani 1 1 d .
H21 H 0.6934 0.2189 0.4756 0.034 Uiso 1 1 calc R
C22 C 0.5485(7) 0.2574(6) 0.5391(3) 0.0253(14) Uani 1 1 d .
H22 H 0.5161 0.3362 0.5189 0.030 Uiso 1 1 calc R
C23 C 0.3218(7) 0.2655(6) 0.8808(3) 0.0160(12) Uani 1 1 d .
C24 C 0.4024(7) 0.3231(6) 0.9403(3) 0.0192(13) Uani 1 1 d .
H24 H 0.5008 0.3679 0.9414 0.023 Uiso 1 1 calc R
C25 C 0.3398(7) 0.3153(6) 0.9978(3) 0.0228(14) Uani 1 1 d .
H25 H 0.3958 0.3539 1.0384 0.027 Uiso 1 1 calc R
C26 C 0.1957(7) 0.2514(6) 0.9965(3) 0.0226(14) Uani 1 1 d .
H26 H 0.1526 0.2469 1.0360 0.027 Uiso 1 1 calc R
C27 C 0.1142(7) 0.1938(6) 0.9370(3) 0.0230(14) Uani 1 1 d .
H27 H 0.0158 0.1490 0.9359 0.028 Uiso 1 1 calc R
C28 C 0.1776(7) 0.2022(6) 0.8797(3) 0.0209(13) Uani 1 1 d .
H28 H 0.1214 0.1641 0.8390 0.025 Uiso 1 1 calc R
C29 C 0.5584(6) 0.1663(6) 0.8169(3) 0.0158(12) Uani 1 1 d .
C30 C 0.5618(7) 0.0694(6) 0.8646(3) 0.0195(13) Uani 1 1 d .
H30 H 0.4846 0.0604 0.8916 0.023 Uiso 1 1 calc R
C31 C 0.6804(8) -0.0143(6) 0.8723(3) 0.0259(14) Uani 1 1 d .
H31 H 0.6857 -0.0788 0.9054 0.031 Uiso 1 1 calc R
C32 C 0.7899(7) -0.0025(6) 0.8313(4) 0.0285(16) Uani 1 1 d .
H32 H 0.8697 -0.0598 0.8364 0.034 Uiso 1 1 calc R
C33 C 0.7848(7) 0.0903(6) 0.7838(4) 0.0274(15) Uani 1 1 d .
H33 H 0.8599 0.0961 0.7557 0.033 Uiso 1 1 calc R
C34 C 0.6699(7) 0.1763(6) 0.7763(3) 0.0205(13) Uani 1 1 d .
H34 H 0.6675 0.2416 0.7436 0.025 Uiso 1 1 calc R
C101 C 0.0998(7) 0.7017(8) 0.8608(4) 0.0338(18) Uani 1 1 d .
H101 H 0.0619 0.6897 0.8147 0.041 Uiso 1 1 calc R
C102 C 0.0904(7) 0.5948(7) 0.9012(4) 0.0346(18) Uani 1 1 d .
H102 H 0.0451 0.5097 0.8831 0.042 Uiso 1 1 calc R
C103 C 0.1471(8) 0.6123(7) 0.9680(4) 0.0305(16) Uani 1 1 d .
H103 H 0.1428 0.5385 0.9958 0.037 Uiso 1 1 calc R
C104 C 0.2099(7) 0.7359(7) 0.9943(4) 0.0286(16) Uani 1 1 d .
H104 H 0.2473 0.7476 1.0405 0.034 Uiso 1 1 calc R
C105 C 0.2191(8) 0.8429(7) 0.9546(4) 0.0324(16) Uani 1 1 d .
H105 H 0.2630 0.9282 0.9731 0.039 Uiso 1 1 calc R
C106 C 0.1639(8) 0.8255(7) 0.8871(4) 0.0322(16) Uani 1 1 d .
H106 H 0.1702 0.8989 0.8591 0.039 Uiso 1 1 calc R

loop_
_atom_site_aniso_label
_atom_site_aniso_U_11
_atom_site_aniso_U_22
_atom_site_aniso_U_33
_atom_site_aniso_U_23
_atom_site_aniso_U_13
_atom_site_aniso_U_12
I1 0.01471(18) 0.02071(19) 0.0195(2) 0.00457(17) 0.00281(16) 0.00561(14)
I2 0.0283(2) 0.01777(19) 0.0251(2) -0.00285(18) 0.00314(18) 0.00045(16)
Ni1 0.0150(3) 0.0176(3) 0.0145(4) 0.0005(3) -0.0001(3) 0.0034(3)
Fe1 0.0134(4) 0.0127(4) 0.0167(4) 0.0016(3) 0.0026(3) 0.0012(3)
P1 0.0133(7) 0.0144(7) 0.0165(8) 0.0021(6) 0.0001(6) 0.0006(6)
P2 0.0138(7) 0.0125(7) 0.0150(7) 0.0000(5) 0.0000(6) 0.0021(6)
C1 0.022(3) 0.009(3) 0.015(3) 0.004(2) -0.002(2) 0.001(2)
C2 0.016(3) 0.015(3) 0.021(3) 0.000(2) 0.007(2) 0.001(2)
C3 0.025(3) 0.018(3) 0.022(3) 0.005(3) 0.007(3) -0.002(2)
C4 0.030(3) 0.012(3) 0.019(3) 0.009(2) 0.010(3) 0.005(2)
C5 0.016(3) 0.019(3) 0.016(3) 0.007(2) 0.002(2) 0.003(2)
C6 0.018(3) 0.016(3) 0.015(3) 0.006(2) 0.002(2) 0.003(2)
C7 0.012(3) 0.022(3) 0.015(3) -0.001(2) 0.002(2) -0.001(2)
C8 0.030(4) 0.020(3) 0.017(3) -0.003(2) 0.007(3) 0.007(3)
C9 0.019(3) 0.026(3) 0.023(3) 0.004(3) 0.003(2) -0.006(3)
C10 0.017(3) 0.022(3) 0.018(3) 0.001(3) -0.001(2) 0.003(2)
C11 0.013(3) 0.016(3) 0.020(3) 0.002(2) 0.001(2) 0.005(2)
C12 0.019(3) 0.022(3) 0.017(3) 0.005(2) 0.003(2) 0.003(2)
C13 0.022(3) 0.029(3) 0.022(3) 0.012(3) 0.011(3) 0.015(3)
C14 0.018(3) 0.038(4) 0.014(3) 0.000(3) 0.002(2) 0.013(3)
C15 0.019(3) 0.027(3) 0.024(3) -0.003(3) 0.000(3) 0.002(3)
C16 0.021(3) 0.016(3) 0.017(3) 0.000(2) 0.002(2) 0.005(2)
C17 0.011(3) 0.019(3) 0.023(3) -0.003(3) -0.002(2) 0.003(2)
C18 0.023(3) 0.030(4) 0.025(4) 0.004(3) 0.004(3) 0.005(3)
C19 0.030(4) 0.021(3) 0.059(5) 0.013(3) 0.015(4) 0.011(3)
C20 0.022(3) 0.027(4) 0.046(5) 0.002(3) 0.015(3) 0.010(3)
C21 0.032(4) 0.026(4) 0.031(4) 0.004(3) 0.013(3) 0.003(3)
C22 0.027(3) 0.019(3) 0.031(4) 0.002(3) 0.004(3) 0.007(3)
C23 0.020(3) 0.011(3) 0.018(3) 0.001(2) 0.002(2) 0.006(2)
C24 0.014(3) 0.022(3) 0.020(3) 0.002(3) -0.002(2) 0.001(2)
C25 0.029(3) 0.022(3) 0.017(3) -0.001(2) -0.002(3) 0.010(3)
C26 0.025(3) 0.027(3) 0.021(3) 0.011(3) 0.013(3) 0.011(3)
C27 0.023(3) 0.019(3) 0.027(4) 0.004(3) 0.004(3) 0.002(3)
C28 0.020(3) 0.021(3) 0.021(3) 0.001(3) 0.001(3) -0.001(2)
C29 0.013(3) 0.012(3) 0.021(3) -0.004(2) -0.005(2) 0.003(2)
C30 0.015(3) 0.018(3) 0.025(3) 0.006(2) 0.000(2) 0.000(2)
C31 0.033(4) 0.011(3) 0.031(4) 0.002(3) -0.005(3) 0.001(3)
C32 0.014(3) 0.012(3) 0.054(5) -0.006(3) -0.011(3) 0.000(2)
C33 0.019(3) 0.021(3) 0.044(4) 0.001(3) 0.007(3) 0.005(3)
C34 0.019(3) 0.014(3) 0.027(3) 0.000(3) 0.003(3) -0.003(2)
C101 0.017(3) 0.049(5) 0.035(4) -0.013(3) 0.001(3) 0.010(3)
C102 0.019(3) 0.024(4) 0.061(5) -0.013(4) 0.013(3) -0.002(3)
C103 0.029(4) 0.020(3) 0.047(5) 0.004(3) 0.015(3) 0.014(3)
C104 0.021(3) 0.031(4) 0.034(4) -0.001(3) 0.002(3) 0.007(3)
C105 0.027(4) 0.024(4) 0.043(4) -0.003(3) -0.005(3) 0.003(3)
C106 0.030(4) 0.030(4) 0.038(4) 0.005(3) 0.006(3) 0.009(3)

loop_
_atom_type_symbol
_atom_type_description
_atom_type_scat_dispersion_real
_atom_type_scat_dispersion_imag
_atom_type_scat_source
C C 0.0033 0.0016 'International Tables Vol C Tables 4.2.6.8 and 6.1.1.4'
H H 0.0000 0.0000 'International Tables Vol C Tables 4.2.6.8 and 6.1.1.4'
Fe Fe 0.3463 0.8444 'International Tables Vol C Tables 4.2.6.8 and 6.1.1.4'
I I -0.4742 1.8119 'International Tables Vol C Tables 4.2.6.8 and 6.1.1.4'
Ni Ni 0.3393 1.1124 'International Tables Vol C Tables 4.2.6.8 and 6.1.1.4'
P P 0.1023 0.0942 'International Tables Vol C Tables 4.2.6.8 and 6.1.1.4'

loop_
_geom_angle_atom_site_label_1
_geom_angle_atom_site_label_2
_geom_angle_atom_site_label_3
_geom_angle
I2 Ni1 I1 125.58(3)
P1 Ni1 I1 101.20(5)
P1 Ni1 I2 113.55(5)
P2 Ni1 I1 105.72(5)
P2 Ni1 I2 105.39(5)
P2 Ni1 P1 103.20(6)
C1 Fe1 C10 129.4(2)
C2 Fe1 C1 41.0(2)
C2 Fe1 C10 111.4(2)
C3 Fe1 C1 68.8(2)
C3 Fe1 C2 40.4(2)
C3 Fe1 C4 40.8(2)
C3 Fe1 C10 121.5(3)
C4 Fe1 C1 68.8(2)
C4 Fe1 C2 68.4(2)
C4 Fe1 C10 153.7(3)
C5 Fe1 C1 40.8(2)
C5 Fe1 C2 68.6(2)
C5 Fe1 C3 68.8(2)
C5 Fe1 C4 40.9(2)
C5 Fe1 C6 126.2(2)
C5 Fe1 C8 117.2(2)
C5 Fe1 C9 151.6(3)
C5 Fe1 C10 165.2(2)
C6 Fe1 C1 111.5(2)
C6 Fe1 C2 125.8(2)
C6 Fe1 C3 159.0(2)
C6 Fe1 C4 160.1(2)
C6 Fe1 C8 68.4(2)
C6 Fe1 C9 68.4(2)
C6 Fe1 C10 41.0(2)
C7 Fe1 C1 122.3(2)
C7 Fe1 C2 159.9(2)
C7 Fe1 C3 157.3(2)
C7 Fe1 C4 120.7(2)
C7 Fe1 C5 105.7(2)
C7 Fe1 C6 41.1(2)
C7 Fe1 C8 40.5(2)
C7 Fe1 C9 68.2(2)
C7 Fe1 C10 69.0(2)
C8 Fe1 C1 154.6(2)
C8 Fe1 C2 159.5(2)
C8 Fe1 C3 120.9(3)
C8 Fe1 C4 102.4(3)
C8 Fe1 C10 68.4(3)
C9 Fe1 C1 165.2(2)
C9 Fe1 C2 126.1(2)
C9 Fe1 C3 105.7(3)
C9 Fe1 C4 116.7(3)
C9 Fe1 C8 40.1(3)
C9 Fe1 C10 40.7(2)
C1 P1 Ni1 114.9(2)
C1 P1 C11 104.4(3)
C1 P1 C17 103.8(3)
C11 P1 Ni1 111.1(2)
C11 P1 C17 100.3(3)
C17 P1 Ni1 120.3(2)
C6 P2 Ni1 115.50(19)
C6 P2 C23 102.1(3)
C6 P2 C29 105.0(3)
C23 P2 Ni1 112.8(2)
C29 P2 Ni1 115.46(19)
C29 P2 C23 104.4(3)
P1 C1 Fe1 127.9(3)
C2 C1 Fe1 69.3(3)
C2 C1 P1 127.0(4)
C5 C1 Fe1 68.8(3)
C5 C1 P1 126.0(4)
C5 C1 C2 107.0(5)
Fe1 C2 H2 126.5
C1 C2 Fe1 69.7(3)
C1 C2 H2 125.7
C3 C2 Fe1 69.7(3)
C3 C2 C1 108.6(5)
C3 C2 H2 125.7
Fe1 C3 H3 126.1
C2 C3 Fe1 69.9(3)
C2 C3 H3 125.9
C2 C3 C4 108.1(5)
C4 C3 Fe1 69.6(3)
C4 C3 H3 125.9
Fe1 C4 H4 126.8
C3 C4 Fe1 69.6(3)
C3 C4 H4 126.2
C3 C4 C5 107.6(5)
C5 C4 Fe1 69.0(3)
C5 C4 H4 126.2
Fe1 C5 H5 125.5
C1 C5 Fe1 70.3(3)
C1 C5 C4 108.6(5)
C1 C5 H5 125.7
C4 C5 Fe1 70.1(3)
C4 C5 H5 125.7
P2 C6 Fe1 127.2(3)
C7 C6 Fe1 68.8(3)
C7 C6 P2 121.8(4)
C7 C6 C10 107.6(5)
C10 C6 Fe1 70.0(3)
C10 C6 P2 130.6(5)
Fe1 C7 H7 125.0
C6 C7 Fe1 70.1(3)
C6 C7 H7 125.9
C8 C7 Fe1 70.5(3)
C8 C7 C6 108.2(5)
C8 C7 H7 125.9
Fe1 C8 H8 126.9
C7 C8 Fe1 68.9(3)
C7 C8 H8 125.9
C9 C8 Fe1 69.8(4)
C9 C8 C7 108.3(5)
C9 C8 H8 125.9
Fe1 C9 H9 126.0
C8 C9 Fe1 70.0(4)
C8 C9 H9 125.5
C8 C9 C10 109.1(5)
C10 C9 Fe1 70.1(3)
C10 C9 H9 125.5
Fe1 C10 H10 126.8
C6 C10 Fe1 69.0(3)
C6 C10 H10 126.6
C9 C10 Fe1 69.2(4)
C9 C10 C6 106.8(5)
C9 C10 H10 126.6
C12 C11 P1 123.2(5)
C12 C11 C16 119.8(6)
C16 C11 P1 116.7(4)
C11 C12 H12 119.8
C13 C12 C11 120.4(6)
C13 C12 H12 119.8
C12 C13 H13 120.1
C12 C13 C14 119.7(6)
C14 C13 H13 120.1
C13 C14 H14 120.0
C15 C14 C13 120.0(6)
C15 C14 H14 120.0
C14 C15 H15 120.0
C14 C15 C16 119.9(6)
C16 C15 H15 120.0
C11 C16 C15 120.0(6)
C11 C16 H16 120.0
C15 C16 H16 120.0
C18 C17 P1 120.8(5)
C18 C17 C22 119.8(6)
C22 C17 P1 119.4(5)
C17 C18 H18 120.2
C17 C18 C19 119.6(6)
C19 C18 H18 120.2
C18 C19 H19 119.9
C20 C19 C18 120.1(6)
C20 C19 H19 119.9
C19 C20 H20 119.8
C19 C20 C21 120.4(6)
C21 C20 H20 119.8
C20 C21 H21 120.3
C22 C21 C20 119.3(6)
C22 C21 H21 120.3
C17 C22 H22 119.6
C21 C22 C17 120.7(6)
C21 C22 H22 119.6
C24 C23 P2 120.4(5)
C28 C23 P2 120.3(5)
C28 C23 C24 119.3(6)
C23 C24 H24 119.9
C25 C24 C23 120.2(6)
C25 C24 H24 119.9
C24 C25 H25 119.9
C24 C25 C26 120.3(6)
C26 C25 H25 119.9
C25 C26 H26 120.1
C25 C26 C27 119.8(6)
C27 C26 H26 120.1
C26 C27 H27 120.2
C28 C27 C26 119.5(6)
C28 C27 H27 120.2
C23 C28 H28 119.6
C27 C28 C23 120.9(6)
C27 C28 H28 119.6
C30 C29 P2 120.6(5)
C34 C29 P2 119.5(5)
C34 C29 C30 119.9(5)
C29 C30 H30 120.3
C29 C30 C31 119.3(6)
C31 C30 H30 120.3
C30 C31 H31 120.1
C32 C31 C30 119.7(6)
C32 C31 H31 120.1
C31 C32 H32 119.5
C33 C32 C31 121.0(6)
C33 C32 H32 119.5
C32 C33 H33 119.8
C32 C33 C34 120.3(6)
C34 C33 H33 119.8
C29 C34 H34 120.1
C33 C34 C29 119.8(6)
C33 C34 H34 120.1
C102 C101 H101 119.8
C106 C101 H101 119.8
C106 C101 C102 120.3(7)
C101 C102 H102 120.2
C103 C102 C101 119.6(7)
C103 C102 H102 120.2
C102 C103 H103 119.9
C104 C103 C102 120.1(7)
C104 C103 H103 119.9
C103 C104 H104 119.7
C105 C104 C103 120.6(7)
C105 C104 H104 119.7
C104 C105 H105 120.3
C104 C105 C106 119.5(7)
C106 C105 H105 120.3
C101 C106 C105 119.8(7)
C101 C106 H106 120.1
C105 C106 H106 120.1

loop_
_geom_bond_atom_site_label_1
_geom_bond_atom_site_label_2
_geom_bond_distance
I1 Ni1 2.5415(8)
I2 Ni1 2.5288(8)
Ni1 P1 2.3045(17)
Ni1 P2 2.2883(17)
Fe1 C1 2.056(6)
Fe1 C2 2.052(6)
Fe1 C3 2.050(6)
Fe1 C4 2.051(6)
Fe1 C5 2.036(6)
Fe1 C6 2.044(6)
Fe1 C7 2.026(6)
Fe1 C8 2.047(6)
Fe1 C9 2.044(6)
Fe1 C10 2.057(6)
P1 C1 1.801(6)
P1 C11 1.828(6)
P1 C17 1.832(6)
P2 C6 1.807(6)
P2 C23 1.828(6)
P2 C29 1.824(6)
C1 C2 1.438(8)
C1 C5 1.427(8)
C2 H2 0.9500
C2 C3 1.418(8)
C3 H3 0.9500
C3 C4 1.429(9)
C4 H4 0.9500
C4 C5 1.430(8)
C5 H5 0.9500
C6 C7 1.430(8)
C6 C10 1.436(8)
C7 H7 0.9500
C7 C8 1.410(9)
C8 H8 0.9500
C8 C9 1.404(9)
C9 H9 0.9500
C9 C10 1.427(9)
C10 H10 0.9500
C11 C12 1.383(8)
C11 C16 1.387(8)
C12 H12 0.9500
C12 C13 1.382(8)
C13 H13 0.9500
C13 C14 1.398(9)
C14 H14 0.9500
C14 C15 1.379(9)
C15 H15 0.9500
C15 C16 1.393(9)
C16 H16 0.9500
C17 C18 1.381(9)
C17 C22 1.398(9)
C18 H18 0.9500
C18 C19 1.402(10)
C19 H19 0.9500
C19 C20 1.371(10)
C20 H20 0.9500
C20 C21 1.402(9)
C21 H21 0.9500
C21 C22 1.372(9)
C22 H22 0.9500
C23 C24 1.391(8)
C23 C28 1.386(9)
C24 H24 0.9500
C24 C25 1.382(9)
C25 H25 0.9500
C25 C26 1.386(9)
C26 H26 0.9500
C26 C27 1.394(9)
C27 H27 0.9500
C27 C28 1.382(9)
C28 H28 0.9500
C29 C30 1.398(8)
C29 C34 1.396(8)
C30 H30 0.9500
C30 C31 1.403(9)
C31 H31 0.9500
C31 C32 1.386(10)
C32 H32 0.9500
C32 C33 1.366(10)
C33 H33 0.9500
C33 C34 1.392(9)
C34 H34 0.9500
C101 H101 0.9500
C101 C102 1.379(11)
C101 C106 1.376(10)
C102 H102 0.9500
C102 C103 1.378(11)
C103 H103 0.9500
C103 C104 1.372(10)
C104 H104 0.9500
C104 C105 1.372(10)
C105 H105 0.9500
C105 C106 1.389(10)
C106 H106 0.9500

loop_
_geom_torsion_atom_site_label_1
_geom_torsion_atom_site_label_2
_geom_torsion_atom_site_label_3
_geom_torsion_atom_site_label_4
_geom_torsion
Ni1 P1 C1 Fe1 25.2(4)
Ni1 P1 C1 C2 116.8(5)
Ni1 P1 C1 C5 -64.8(5)
Ni1 P1 C11 C12 134.7(5)
Ni1 P1 C11 C16 -51.1(5)
Ni1 P1 C17 C18 -7.0(6)
Ni1 P1 C17 C22 172.4(4)
Ni1 P2 C6 Fe1 -26.9(4)
Ni1 P2 C6 C7 59.4(5)
Ni1 P2 C6 C10 -121.7(5)
Ni1 P2 C23 C24 -164.1(4)
Ni1 P2 C23 C28 15.0(5)
Ni1 P2 C29 C30 -105.3(5)
Ni1 P2 C29 C34 71.9(5)
Fe1 C1 C2 C3 -59.0(4)
Fe1 C1 C5 C4 59.8(4)
Fe1 C2 C3 C4 -59.3(4)
Fe1 C3 C4 C5 -58.6(4)
Fe1 C4 C5 C1 -60.0(4)
Fe1 C6 C7 C8 -60.5(4)
Fe1 C6 C10 C9 59.1(4)
Fe1 C7 C8 C9 -58.9(4)
Fe1 C8 C9 C10 -59.4(4)
Fe1 C9 C10 C6 -59.0(4)
P1 C1 C2 Fe1 -122.6(5)
P1 C1 C2 C3 178.4(4)
P1 C1 C5 Fe1 122.3(5)
P1 C1 C5 C4 -177.9(4)
P1 C11 C12 C13 172.9(5)
P1 C11 C16 C15 -171.3(5)
P1 C17 C18 C19 179.9(5)
P1 C17 C22 C21 179.9(5)
P2 C6 C7 Fe1 -121.5(4)
P2 C6 C7 C8 178.0(4)
P2 C6 C10 Fe1 122.4(5)
P2 C6 C10 C9 -178.5(5)
P2 C23 C24 C25 -179.9(5)
P2 C23 C28 C27 179.8(5)
P2 C29 C30 C31 178.9(5)
P2 C29 C34 C33 -177.6(5)
C1 P1 C11 C12 10.3(6)
C1 P1 C11 C16 -175.6(5)
C1 P1 C17 C18 123.1(5)
C1 P1 C17 C22 -57.4(5)
C1 C2 C3 Fe1 59.0(4)
C1 C2 C3 C4 -0.3(7)
C2 C1 C5 Fe1 -59.1(4)
C2 C1 C5 C4 0.8(6)
C2 C3 C4 Fe1 59.5(4)
C2 C3 C4 C5 0.8(7)
C3 C4 C5 Fe1 59.0(4)
C3 C4 C5 C1 -1.0(7)
C5 C1 C2 Fe1 58.8(4)
C5 C1 C2 C3 -0.3(7)
C6 P2 C23 C24 -39.5(5)
C6 P2 C23 C28 139.6(5)
C6 P2 C29 C30 126.3(5)
C6 P2 C29 C34 -56.6(5)
C6 C7 C8 Fe1 60.3(4)
C6 C7 C8 C9 1.4(7)
C7 C6 C10 Fe1 -58.6(4)
C7 C6 C10 C9 0.5(7)
C7 C8 C9 Fe1 58.4(4)
C7 C8 C9 C10 -1.1(7)
C8 C9 C10 Fe1 59.4(5)
C8 C9 C10 C6 0.4(7)
C10 C6 C7 Fe1 59.4(4)
C10 C6 C7 C8 -1.1(7)
C11 P1 C1 Fe1 147.2(4)
C11 P1 C1 C2 -121.2(5)
C11 P1 C1 C5 57.2(6)
C11 P1 C17 C18 -129.1(5)
C11 P1 C17 C22 50.4(5)
C11 C12 C13 C14 -1.7(9)
C12 C11 C16 C15 3.1(9)
C12 C13 C14 C15 2.6(9)
C13 C14 C15 C16 -0.6(9)
C14 C15 C16 C11 -2.2(9)
C16 C11 C12 C13 -1.1(9)
C17 P1 C1 Fe1 -108.1(4)
C17 P1 C1 C2 -16.5(6)
C17 P1 C1 C5 161.9(5)
C17 P1 C11 C12 -97.0(5)
C17 P1 C11 C16 77.2(5)
C17 C18 C19 C20 -0.1(11)
C18 C17 C22 C21 -0.6(10)
C18 C19 C20 C21 -0.1(12)
C19 C20 C21 C22 0.0(11)
C20 C21 C22 C17 0.4(10)
C22 C17 C18 C19 0.5(10)
C23 P2 C6 Fe1 -149.7(4)
C23 P2 C6 C7 -63.4(5)
C23 P2 C6 C10 115.4(6)
C23 P2 C29 C30 19.2(5)
C23 P2 C29 C34 -163.6(5)
C23 C24 C25 C26 -0.7(9)
C24 C23 C28 C27 -1.1(9)
C24 C25 C26 C27 0.6(9)
C25 C26 C27 C28 -0.7(9)
C26 C27 C28 C23 0.9(10)
C28 C23 C24 C25 1.0(9)
C29 P2 C6 Fe1 101.5(4)
C29 P2 C6 C7 -172.2(5)
C29 P2 C6 C10 6.7(6)
C29 P2 C23 C24 69.7(5)
C29 P2 C23 C28 -111.2(5)
C29 C30 C31 C32 -1.8(9)
C30 C29 C34 C33 -0.5(9)
C30 C31 C32 C33 0.5(10)
C31 C32 C33 C34 0.9(10)
C32 C33 C34 C29 -0.9(10)
C34 C29 C30 C31 1.8(9)
C101 C102 C103 C104 1.3(10)
C102 C101 C106 C105 0.0(10)
C102 C103 C104 C105 -1.0(10)
C103 C104 C105 C106 0.2(10)
C104 C105 C106 C101 0.3(11)
C106 C101 C102 C103 -0.8(10)

loop_
_twin_individual_id
_twin_individual_mass_fraction_refined
_oxdiff_twin_reflns_isolated
_oxdiff_twin_reflns_overlapped
_twin_individual_twin_lattice_type
_twin_individual_twin_matrix_11
_twin_individual_twin_matrix_12
_twin_individual_twin_matrix_13
_twin_individual_twin_matrix_21
_twin_individual_twin_matrix_22
_twin_individual_twin_matrix_23
_twin_individual_twin_matrix_31
_twin_individual_twin_matrix_32
_twin_individual_twin_matrix_33
1 0.5404(7) 2540 21260 ref 1.0000 0.0000 0.0000 0.0000 1.0000 0.0000 0.0000 0.0000 1.0000
2 0.4596(7) 2552 21260 nmt -0.9998 -0.0001 0.0001 0.0002 -0.9999 -0.0001 0.7426 0.1943 1.0001
